data_4085906
loop_
_publ_author_name
'Saes, Bartholomeus W. H.'
'Verhoeven, Dide G. A.'
'Lutz, Martin'
'Klein Gebbink, Robertus J. M.'
'Moret, Marc-Etienne'

_publ_section_title
;
 Coordination of a Diphosphine--Ketone Ligand to Ni(0), Ni(I), and Ni(II):
 Reduction-Induced Coordination
;
_journal_issue 12
_journal_name_full Organometallics
_journal_page_first 2710
_journal_paper_doi 10.1021/acs.organomet.5b00264
_journal_volume 34
_journal_year 2015
_chemical_formula_moiety 'C37 H28 Cl Ni O P2'
_chemical_formula_sum 'C37 H28 Cl Ni O P2'
_chemical_formula_weight 644.69
_space_group_crystal_system monoclinic
_space_group_IT_number 14
_space_group_name_Hall '-P 2yn'
_space_group_name_H-M_alt 'P 1 21/n 1'
_symmetry_space_group_name_Hall '-P 2yn'
_symmetry_space_group_name_H-M 'P 1 21/n 1'
_atom_sites_solution_hydrogens difmap
_atom_sites_solution_primary heavy
_atom_sites_solution_secondary difmap
_audit_creation_method SHELXL-2014/6
_cell_angle_alpha 90
_cell_angle_beta 93.340(1)
_cell_angle_gamma 90
_cell_formula_units_Z 8
_cell_length_a 9.8635(3)
_cell_length_b 35.4023(14)
_cell_length_c 17.3720(5)
_cell_measurement_reflns_used 38314
_cell_measurement_temperature 150(2)
_cell_measurement_theta_max 27.50
_cell_measurement_theta_min 1.64
_cell_volume 6055.8(3)
_computing_cell_refinement Peakref
_computing_data_collection Apex2
_computing_data_reduction 'Eval15, SADABS-2012/1'
_computing_structure_refinement 'SHELXL-2014/6 (Sheldrick, 2014)'
_computing_structure_solution SHELXT
_diffrn_ambient_temperature 150(2)
_diffrn_measured_fraction_theta_full 1.000
_diffrn_measured_fraction_theta_max 1.000
_diffrn_measurement_device_type 'Bruker Kappa ApexII'
_diffrn_measurement_method '\f and \w scans'
_diffrn_radiation_type MoK\a
_diffrn_radiation_wavelength 0.71073
_diffrn_reflns_av_R_equivalents 0.0518
_diffrn_reflns_av_unetI/netI 0.0478
_diffrn_reflns_laue_measured_fraction_full 1.000
_diffrn_reflns_laue_measured_fraction_max 1.000
_diffrn_reflns_limit_h_max 12
_diffrn_reflns_limit_h_min -12
_diffrn_reflns_limit_k_max 45
_diffrn_reflns_limit_k_min -45
_diffrn_reflns_limit_l_max 22
_diffrn_reflns_limit_l_min -22
_diffrn_reflns_number 63999
_diffrn_reflns_point_group_measured_fraction_full 1.000
_diffrn_reflns_point_group_measured_fraction_max 1.000
_diffrn_reflns_theta_full 25.242
_diffrn_reflns_theta_max 27.495
_diffrn_reflns_theta_min 1.644
_diffrn_source 'sealed tube'
_exptl_absorpt_coefficient_mu 0.864
_exptl_absorpt_correction_T_max 1.0000
_exptl_absorpt_correction_T_min 0.7885
_exptl_absorpt_correction_type numerical
_exptl_absorpt_process_details SADABS-2012/1
_exptl_crystal_colour red
_exptl_crystal_density_diffrn 1.414
_exptl_crystal_description plate
_exptl_crystal_F_000 2664
_exptl_crystal_size_max 0.12
_exptl_crystal_size_mid 0.12
_exptl_crystal_size_min 0.04
_refine_diff_density_max 0.431
_refine_diff_density_min -0.433
_refine_diff_density_rms 0.062
_refine_ls_extinction_method none
_refine_ls_goodness_of_fit_ref 1.028
_refine_ls_hydrogen_treatment constr
_refine_ls_matrix_type full
_refine_ls_number_parameters 757
_refine_ls_number_reflns 13906
_refine_ls_number_restraints 0
_refine_ls_restrained_S_all 1.028
_refine_ls_R_factor_all 0.0640
_refine_ls_R_factor_gt 0.0356
_refine_ls_shift/su_max 0.001
_refine_ls_shift/su_mean 0.000
_refine_ls_structure_factor_coef Fsqd
_refine_ls_weighting_details 'w=1/[\s^2^(Fo^2^)+(0.0342P)^2^+1.7101P] where P=(Fo^2^+2Fc^2^)/3'
_refine_ls_weighting_scheme calc
_refine_ls_wR_factor_gt 0.0749
_refine_ls_wR_factor_ref 0.0832
_reflns_Friedel_coverage 0.000
_reflns_number_gt 9953
_reflns_number_total 13906
_reflns_threshold_expression 'I > 2\s(I)'
_cod_data_source_file om5b00264_si_002.cif
_cod_data_source_block l0710a
_cod_depositor_comments 'Adding full bibliography for 4085904--4085907.cif.'
_cod_original_cell_volume 6055.8(4)
_cod_database_code 4085906
_shelx_space_group_comment
;
The symmetry employed for this shelxl refinement is uniquely defined
by the following loop, which should always be used as a source of
symmetry information in preference to the above space-group names.
They are only intended as comments.
;
_shelxl_version_number 2014/6

loop_
_space_group_symop_operation_xyz
'x, y, z'
'-x+1/2, y+1/2, -z+1/2'
'-x, -y, -z'
'x-1/2, -y-1/2, z-1/2'

loop_
_atom_site_label
_atom_site_type_symbol
_atom_site_fract_x
_atom_site_fract_y
_atom_site_fract_z
_atom_site_U_iso_or_equiv
_atom_site_adp_type
_atom_site_occupancy
_atom_site_site_symmetry_order
_atom_site_calc_flag
_atom_site_refinement_flags_posn
_atom_site_refinement_flags_adp
Ni1 Ni 0.33037(3) 0.45812(2) 0.75069(2) 0.01886(7) Uani 1 1 d . .
Cl1 Cl 0.44208(6) 0.40362(2) 0.76232(3) 0.02983(13) Uani 1 1 d . .
P11 P 0.20918(5) 0.46744(2) 0.85389(3) 0.01967(12) Uani 1 1 d . .
P21 P 0.18749(5) 0.46364(2) 0.64499(3) 0.01871(11) Uani 1 1 d . .
O1 O 0.46018(14) 0.49932(4) 0.77615(9) 0.0242(3) Uani 1 1 d . .
C11 C 0.1991(2) 0.51853(6) 0.85427(13) 0.0218(5) Uani 1 1 d . .
C21 C 0.1324(2) 0.53992(6) 0.90796(14) 0.0283(5) Uani 1 1 d . .
H21 H 0.0969 0.5280 0.9515 0.034 Uiso 1 1 calc R U
C31 C 0.1180(2) 0.57846(7) 0.89765(15) 0.0340(6) Uani 1 1 d . .
H31 H 0.0734 0.5930 0.9345 0.041 Uiso 1 1 calc R U
C41 C 0.1678(2) 0.59578(7) 0.83447(16) 0.0350(6) Uani 1 1 d . .
H41 H 0.1538 0.6221 0.8266 0.042 Uiso 1 1 calc R U
C51 C 0.2384(2) 0.57507(6) 0.78195(14) 0.0291(5) Uani 1 1 d . .
H51 H 0.2734 0.5873 0.7387 0.035 Uiso 1 1 calc R U
C61 C 0.2581(2) 0.53629(6) 0.79271(12) 0.0222(5) Uani 1 1 d . .
C71 C 0.3507(2) 0.51433(6) 0.74255(13) 0.0218(5) Uani 1 1 d . .
C81 C 0.3536(2) 0.52465(6) 0.65865(13) 0.0220(5) Uani 1 1 d . .
C91 C 0.4327(2) 0.55443(6) 0.63431(14) 0.0298(5) Uani 1 1 d . .
H91 H 0.4830 0.5695 0.6712 0.036 Uiso 1 1 calc R U
C101 C 0.4384(3) 0.56217(7) 0.55643(16) 0.0401(6) Uani 1 1 d . .
H101 H 0.4929 0.5824 0.5401 0.048 Uiso 1 1 calc R U
C111 C 0.3651(3) 0.54052(7) 0.50231(15) 0.0384(6) Uani 1 1 d . .
H111 H 0.3702 0.5459 0.4490 0.046 Uiso 1 1 calc R U
C121 C 0.2844(2) 0.51109(6) 0.52551(14) 0.0291(5) Uani 1 1 d . .
H121 H 0.2332 0.4964 0.4883 0.035 Uiso 1 1 calc R U
C131 C 0.2787(2) 0.50318(6) 0.60373(13) 0.0215(5) Uani 1 1 d . .
C141 C 0.2848(2) 0.45456(6) 0.94802(13) 0.0222(5) Uani 1 1 d . .
C151 C 0.4251(2) 0.45564(7) 0.95975(16) 0.0377(6) Uani 1 1 d . .
H151 H 0.4795 0.4624 0.9185 0.045 Uiso 1 1 calc R U
C161 C 0.4860(3) 0.44688(8) 1.03123(17) 0.0488(8) Uani 1 1 d . .
H161 H 0.5821 0.4479 1.0391 0.059 Uiso 1 1 calc R U
C171 C 0.4078(3) 0.43669(7) 1.09103(16) 0.0433(7) Uani 1 1 d . .
H171 H 0.4502 0.4310 1.1402 0.052 Uiso 1 1 calc R U
C181 C 0.2698(3) 0.43475(8) 1.08012(15) 0.0435(7) Uani 1 1 d . .
H181 H 0.2162 0.4274 1.1213 0.052 Uiso 1 1 calc R U
C191 C 0.2083(3) 0.44362(7) 1.00859(14) 0.0359(6) Uani 1 1 d . .
H191 H 0.1123 0.4422 1.0010 0.043 Uiso 1 1 calc R U
C201 C 0.0389(2) 0.44852(6) 0.85356(12) 0.0236(5) Uani 1 1 d . .
C211 C 0.0272(2) 0.41038(7) 0.83426(15) 0.0353(6) Uani 1 1 d . .
H211 H 0.1058 0.3963 0.8231 0.042 Uiso 1 1 calc R U
C221 C -0.0987(3) 0.39296(8) 0.83128(17) 0.0486(8) Uani 1 1 d . .
H221 H -0.1063 0.3670 0.8178 0.058 Uiso 1 1 calc R U
C231 C -0.2138(3) 0.41329(9) 0.84797(17) 0.0502(8) Uani 1 1 d . .
H231 H -0.3000 0.4012 0.8465 0.060 Uiso 1 1 calc R U
C241 C -0.2026(2) 0.45082(9) 0.86663(15) 0.0430(7) Uani 1 1 d . .
H241 H -0.2813 0.4647 0.8781 0.052 Uiso 1 1 calc R U
C251 C -0.0773(2) 0.46873(7) 0.86890(14) 0.0326(6) Uani 1 1 d . .
H251 H -0.0709 0.4949 0.8810 0.039 Uiso 1 1 calc R U
C261 C 0.1707(2) 0.42813(6) 0.56953(12) 0.0212(4) Uani 1 1 d . .
C271 C 0.0595(2) 0.42619(6) 0.51631(13) 0.0281(5) Uani 1 1 d . .
H271 H -0.0115 0.4442 0.5183 0.034 Uiso 1 1 calc R U
C281 C 0.0516(3) 0.39830(6) 0.46075(14) 0.0329(6) Uani 1 1 d . .
H281 H -0.0257 0.3968 0.4256 0.039 Uiso 1 1 calc R U
C291 C 0.1564(3) 0.37258(7) 0.45626(14) 0.0340(6) Uani 1 1 d . .
H291 H 0.1519 0.3537 0.4173 0.041 Uiso 1 1 calc R U
C301 C 0.2676(3) 0.37430(7) 0.50834(14) 0.0338(6) Uani 1 1 d . .
H301 H 0.3394 0.3566 0.5052 0.041 Uiso 1 1 calc R U
C311 C 0.2746(2) 0.40178(6) 0.56514(14) 0.0282(5) Uani 1 1 d . .
H311 H 0.3506 0.4026 0.6013 0.034 Uiso 1 1 calc R U
C321 C 0.0156(2) 0.48042(6) 0.65640(12) 0.0226(5) Uani 1 1 d . .
C331 C -0.0129(2) 0.51873(7) 0.65932(14) 0.0316(5) Uani 1 1 d . .
H331 H 0.0559 0.5367 0.6502 0.038 Uiso 1 1 calc R U
C341 C -0.1420(3) 0.53079(8) 0.67561(16) 0.0466(7) Uani 1 1 d . .
H341 H -0.1612 0.5571 0.6778 0.056 Uiso 1 1 calc R U
C351 C -0.2426(3) 0.50491(10) 0.68863(15) 0.0506(8) Uani 1 1 d . .
H351 H -0.3307 0.5134 0.6998 0.061 Uiso 1 1 calc R U
C361 C -0.2159(2) 0.46706(9) 0.68553(14) 0.0400(7) Uani 1 1 d . .
H361 H -0.2855 0.4493 0.6945 0.048 Uiso 1 1 calc R U
C371 C -0.0872(2) 0.45451(7) 0.66922(13) 0.0294(5) Uani 1 1 d . .
H371 H -0.0691 0.4282 0.6668 0.035 Uiso 1 1 calc R U
Ni2 Ni 0.71177(3) 0.28465(2) 0.30947(2) 0.02047(7) Uani 1 1 d . .
Cl2 Cl 0.83579(6) 0.33674(2) 0.33077(4) 0.03351(14) Uani 1 1 d . .
P12 P 0.57363(6) 0.29145(2) 0.20493(3) 0.02168(12) Uani 1 1 d . .
P22 P 0.57898(6) 0.26796(2) 0.40412(3) 0.02089(12) Uani 1 1 d . .
O2 O 0.83477(14) 0.24675(4) 0.26722(9) 0.0264(3) Uani 1 1 d . .
C12 C 0.5554(2) 0.24311(6) 0.17299(13) 0.0235(5) Uani 1 1 d . .
C22 C 0.4818(2) 0.23191(7) 0.10581(14) 0.0323(5) Uani 1 1 d . .
H22 H 0.4357 0.2502 0.0741 0.039 Uiso 1 1 calc R U
C32 C 0.4760(3) 0.19418(7) 0.08539(15) 0.0380(6) Uani 1 1 d . .
H32 H 0.4259 0.1865 0.0397 0.046 Uiso 1 1 calc R U
C42 C 0.5430(3) 0.16778(7) 0.13137(15) 0.0362(6) Uani 1 1 d . .
H42 H 0.5371 0.1418 0.1177 0.043 Uiso 1 1 calc R U
C52 C 0.6188(2) 0.17845(6) 0.19731(14) 0.0311(5) Uani 1 1 d . .
H52 H 0.6646 0.1598 0.2283 0.037 Uiso 1 1 calc R U
C62 C 0.6283(2) 0.21646(6) 0.21857(13) 0.0234(5) Uani 1 1 d . .
C72 C 0.7234(2) 0.22942(6) 0.28508(13) 0.0229(5) Uani 1 1 d . .
C82 C 0.7275(2) 0.20767(6) 0.36026(13) 0.0227(5) Uani 1 1 d . .
C92 C 0.7937(2) 0.17280(6) 0.36790(14) 0.0298(5) Uani 1 1 d . .
H92 H 0.8367 0.1623 0.3253 0.036 Uiso 1 1 calc R U
C102 C 0.7965(2) 0.15366(7) 0.43732(15) 0.0344(6) Uani 1 1 d . .
H102 H 0.8381 0.1295 0.4416 0.041 Uiso 1 1 calc R U
C112 C 0.7392(2) 0.16941(7) 0.50057(15) 0.0345(6) Uani 1 1 d . .
H112 H 0.7421 0.1561 0.5482 0.041 Uiso 1 1 calc R U
C122 C 0.6776(2) 0.20457(6) 0.49454(14) 0.0288(5) Uani 1 1 d . .
H122 H 0.6419 0.2158 0.5387 0.035 Uiso 1 1 calc R U
C132 C 0.6678(2) 0.22335(6) 0.42432(13) 0.0230(5) Uani 1 1 d . .
C142 C 0.6475(2) 0.31444(6) 0.12397(13) 0.0263(5) Uani 1 1 d . .
C152 C 0.7806(3) 0.30504(7) 0.11120(17) 0.0427(7) Uani 1 1 d . .
H152 H 0.8295 0.2884 0.1456 0.051 Uiso 1 1 calc R U
C162 C 0.8425(3) 0.31985(8) 0.04853(18) 0.0530(8) Uani 1 1 d . .
H162 H 0.9338 0.3133 0.0400 0.064 Uiso 1 1 calc R U
C172 C 0.7733(3) 0.34383(8) -0.00123(16) 0.0461(7) Uani 1 1 d . .
H172 H 0.8160 0.3536 -0.0446 0.055 Uiso 1 1 calc R U
C182 C 0.6431(3) 0.35369(9) 0.01130(16) 0.0534(8) Uani 1 1 d . .
H182 H 0.5955 0.3706 -0.0231 0.064 Uiso 1 1 calc R U
C192 C 0.5796(3) 0.33920(8) 0.07401(15) 0.0442(7) Uani 1 1 d . .
H192 H 0.4889 0.3464 0.0826 0.053 Uiso 1 1 calc R U
C202 C 0.4078(2) 0.31237(6) 0.21285(13) 0.0255(5) Uani 1 1 d . .
C212 C 0.4065(3) 0.34978(7) 0.23738(16) 0.0413(7) Uani 1 1 d . .
H212 H 0.4895 0.3631 0.2462 0.050 Uiso 1 1 calc R U
C222 C 0.2846(3) 0.36751(8) 0.24895(19) 0.0528(8) Uani 1 1 d . .
H222 H 0.2842 0.3932 0.2646 0.063 Uiso 1 1 calc R U
C232 C 0.1644(3) 0.34844(9) 0.23810(17) 0.0498(8) Uani 1 1 d . .
H232 H 0.0810 0.3608 0.2463 0.060 Uiso 1 1 calc R U
C242 C 0.1650(3) 0.31135(9) 0.21538(15) 0.0447(7) Uani 1 1 d . .
H242 H 0.0817 0.2980 0.2087 0.054 Uiso 1 1 calc R U
C252 C 0.2862(2) 0.29312(8) 0.20203(14) 0.0352(6) Uani 1 1 d . .
H252 H 0.2856 0.2675 0.1855 0.042 Uiso 1 1 calc R U
C262 C 0.5751(2) 0.29401(6) 0.49429(13) 0.0254(5) Uani 1 1 d . .
C272 C 0.5040(3) 0.28137(7) 0.55636(14) 0.0362(6) Uani 1 1 d . .
H272 H 0.4537 0.2585 0.5520 0.043 Uiso 1 1 calc R U
C282 C 0.5060(3) 0.30191(8) 0.62450(15) 0.0435(7) Uani 1 1 d . .
H282 H 0.4591 0.2928 0.6670 0.052 Uiso 1 1 calc R U
C292 C 0.5760(3) 0.33539(8) 0.63027(15) 0.0442(7) Uani 1 1 d . .
H292 H 0.5775 0.3494 0.6769 0.053 Uiso 1 1 calc R U
C302 C 0.6440(3) 0.34872(7) 0.56896(15) 0.0393(6) Uani 1 1 d . .
H302 H 0.6910 0.3721 0.5731 0.047 Uiso 1 1 calc R U
C312 C 0.6441(2) 0.32810(7) 0.50106(14) 0.0299(5) Uani 1 1 d . .
H312 H 0.6917 0.3374 0.4590 0.036 Uiso 1 1 calc R U
C322 C 0.4030(2) 0.25307(6) 0.38455(13) 0.0231(5) Uani 1 1 d . .
C332 C 0.3736(2) 0.21927(6) 0.34675(14) 0.0284(5) Uani 1 1 d . .
H332 H 0.4455 0.2031 0.3332 0.034 Uiso 1 1 calc R U
C342 C 0.2402(2) 0.20889(7) 0.32858(15) 0.0366(6) Uani 1 1 d . .
H342 H 0.2211 0.1857 0.3025 0.044 Uiso 1 1 calc R U
C352 C 0.1350(2) 0.23201(8) 0.34822(16) 0.0409(7) Uani 1 1 d . .
H352 H 0.0436 0.2247 0.3362 0.049 Uiso 1 1 calc R U
C362 C 0.1629(2) 0.26552(8) 0.38511(17) 0.0425(7) Uani 1 1 d . .
H362 H 0.0906 0.2815 0.3987 0.051 Uiso 1 1 calc R U
C372 C 0.2961(2) 0.27631(7) 0.40278(16) 0.0360(6) Uani 1 1 d . .
H372 H 0.3145 0.2998 0.4276 0.043 Uiso 1 1 calc R U

loop_
_atom_site_aniso_label
_atom_site_aniso_U_11
_atom_site_aniso_U_22
_atom_site_aniso_U_33
_atom_site_aniso_U_23
_atom_site_aniso_U_13
_atom_site_aniso_U_12
Ni1 0.01722(13) 0.01916(14) 0.02040(14) -0.00151(11) 0.00287(10) 0.00112(11)
Cl1 0.0306(3) 0.0241(3) 0.0346(3) -0.0010(2) 0.0001(2) 0.0092(2)
P11 0.0178(3) 0.0208(3) 0.0206(3) -0.0011(2) 0.0030(2) 0.0004(2)
P21 0.0180(3) 0.0184(3) 0.0198(3) -0.0003(2) 0.0022(2) 0.0004(2)
O1 0.0179(8) 0.0252(8) 0.0293(9) -0.0024(7) -0.0003(6) -0.0016(6)
C11 0.0181(11) 0.0217(11) 0.0255(12) -0.0027(9) 0.0003(9) 0.0009(9)
C21 0.0268(12) 0.0288(12) 0.0301(13) -0.0068(10) 0.0080(10) -0.0013(10)
C31 0.0311(13) 0.0277(13) 0.0442(16) -0.0133(11) 0.0108(11) 0.0013(10)
C41 0.0342(13) 0.0204(12) 0.0507(17) -0.0054(11) 0.0056(12) 0.0018(10)
C51 0.0274(12) 0.0230(11) 0.0371(14) -0.0005(10) 0.0050(10) -0.0019(9)
C61 0.0206(11) 0.0221(11) 0.0238(12) -0.0049(9) -0.0003(9) -0.0025(9)
C71 0.0181(11) 0.0207(10) 0.0267(12) -0.0028(9) 0.0020(9) -0.0062(9)
C81 0.0185(11) 0.0209(11) 0.0271(12) -0.0007(9) 0.0056(9) 0.0014(8)
C91 0.0289(12) 0.0251(12) 0.0359(14) 0.0008(10) 0.0063(10) -0.0055(10)
C101 0.0445(15) 0.0328(14) 0.0439(16) 0.0112(12) 0.0107(12) -0.0119(12)
C111 0.0444(15) 0.0439(15) 0.0273(14) 0.0101(12) 0.0054(11) -0.0067(12)
C121 0.0313(13) 0.0297(12) 0.0267(13) 0.0027(10) 0.0046(10) -0.0020(10)
C131 0.0195(11) 0.0189(10) 0.0264(12) 0.0001(9) 0.0051(9) 0.0011(8)
C141 0.0246(11) 0.0174(10) 0.0244(12) -0.0020(9) -0.0004(9) 0.0017(9)
C151 0.0280(13) 0.0441(15) 0.0403(15) 0.0118(12) -0.0042(11) -0.0072(11)
C161 0.0368(15) 0.0525(18) 0.0544(19) 0.0138(15) -0.0196(14) -0.0104(13)
C171 0.0559(18) 0.0387(15) 0.0326(15) 0.0032(12) -0.0206(13) -0.0007(13)
C181 0.0474(17) 0.0591(18) 0.0240(14) 0.0035(13) 0.0018(12) 0.0088(14)
C191 0.0298(13) 0.0524(16) 0.0258(13) 0.0008(12) 0.0037(10) 0.0080(12)
C201 0.0216(11) 0.0293(12) 0.0198(11) 0.0044(9) 0.0015(9) -0.0038(9)
C211 0.0325(13) 0.0313(13) 0.0410(15) 0.0115(11) -0.0067(11) -0.0042(11)
C221 0.0444(17) 0.0388(15) 0.061(2) 0.0204(14) -0.0128(14) -0.0183(13)
C231 0.0301(15) 0.072(2) 0.0474(18) 0.0314(16) -0.0080(12) -0.0227(15)
C241 0.0227(13) 0.073(2) 0.0333(15) 0.0127(14) 0.0055(11) -0.0024(13)
C251 0.0257(12) 0.0459(15) 0.0267(13) -0.0007(11) 0.0047(10) 0.0013(11)
C261 0.0263(11) 0.0191(10) 0.0184(11) -0.0001(8) 0.0038(9) -0.0014(9)
C271 0.0351(13) 0.0237(12) 0.0249(12) 0.0013(10) -0.0042(10) 0.0039(10)
C281 0.0450(15) 0.0289(13) 0.0238(13) 0.0023(10) -0.0064(11) -0.0040(11)
C291 0.0520(16) 0.0258(12) 0.0243(13) -0.0059(10) 0.0034(11) -0.0030(11)
C301 0.0385(14) 0.0272(13) 0.0363(15) -0.0072(11) 0.0090(11) 0.0036(11)
C311 0.0261(12) 0.0287(12) 0.0299(13) -0.0061(10) 0.0037(10) -0.0009(10)
C321 0.0185(11) 0.0300(12) 0.0195(11) 0.0020(9) 0.0014(9) 0.0039(9)
C331 0.0303(13) 0.0339(13) 0.0312(14) 0.0046(11) 0.0073(10) 0.0095(10)
C341 0.0450(17) 0.0497(17) 0.0463(17) 0.0092(14) 0.0140(13) 0.0246(14)
C351 0.0289(15) 0.087(2) 0.0369(16) 0.0189(15) 0.0106(12) 0.0257(15)
C361 0.0204(12) 0.072(2) 0.0271(14) 0.0185(13) 0.0012(10) -0.0031(13)
C371 0.0242(12) 0.0420(14) 0.0217(12) 0.0069(10) -0.0013(9) -0.0014(10)
Ni2 0.01896(14) 0.02163(14) 0.02092(15) -0.00217(11) 0.00204(11) -0.00022(11)
Cl2 0.0345(3) 0.0298(3) 0.0370(3) -0.0060(3) 0.0081(3) -0.0133(3)
P12 0.0209(3) 0.0227(3) 0.0216(3) -0.0004(2) 0.0021(2) 0.0013(2)
P22 0.0208(3) 0.0211(3) 0.0210(3) -0.0010(2) 0.0032(2) 0.0016(2)
O2 0.0197(8) 0.0272(8) 0.0329(9) -0.0036(7) 0.0056(7) 0.0020(6)
C12 0.0208(11) 0.0246(11) 0.0254(12) -0.0040(9) 0.0040(9) -0.0013(9)
C22 0.0286(13) 0.0372(14) 0.0305(14) -0.0051(11) -0.0047(10) 0.0004(11)
C32 0.0355(14) 0.0441(15) 0.0341(15) -0.0131(12) -0.0019(11) -0.0064(12)
C42 0.0427(15) 0.0284(13) 0.0377(15) -0.0101(11) 0.0037(12) -0.0069(11)
C52 0.0370(14) 0.0254(12) 0.0314(14) -0.0025(10) 0.0059(11) 0.0022(10)
C62 0.0224(11) 0.0258(11) 0.0227(12) -0.0053(9) 0.0069(9) -0.0008(9)
C72 0.0214(11) 0.0215(11) 0.0262(12) -0.0047(9) 0.0043(9) 0.0041(9)
C82 0.0179(11) 0.0234(11) 0.0264(12) -0.0018(9) -0.0012(9) 0.0011(9)
C92 0.0266(12) 0.0265(12) 0.0361(14) -0.0068(10) -0.0005(10) 0.0058(10)
C102 0.0320(14) 0.0268(12) 0.0435(16) 0.0038(11) -0.0067(11) 0.0072(10)
C112 0.0346(14) 0.0332(13) 0.0349(14) 0.0089(11) -0.0038(11) 0.0041(11)
C122 0.0259(12) 0.0325(13) 0.0278(13) 0.0010(10) 0.0003(10) 0.0026(10)
C132 0.0192(11) 0.0223(11) 0.0273(12) 0.0019(9) -0.0001(9) -0.0003(9)
C142 0.0304(12) 0.0249(12) 0.0240(12) -0.0040(10) 0.0046(10) -0.0021(10)
C152 0.0440(16) 0.0314(14) 0.0554(18) 0.0125(13) 0.0262(13) 0.0125(12)
C162 0.0615(19) 0.0365(15) 0.065(2) 0.0080(14) 0.0413(16) 0.0133(14)
C172 0.069(2) 0.0421(16) 0.0295(15) -0.0010(12) 0.0213(14) -0.0069(14)
C182 0.0501(18) 0.074(2) 0.0351(16) 0.0216(15) -0.0024(13) -0.0084(16)
C192 0.0344(15) 0.0616(18) 0.0364(16) 0.0168(14) -0.0001(12) -0.0028(13)
C202 0.0234(12) 0.0304(12) 0.0226(12) 0.0042(10) 0.0019(9) 0.0063(10)
C212 0.0326(14) 0.0355(14) 0.0567(18) -0.0022(13) 0.0117(12) 0.0072(12)
C222 0.0490(18) 0.0419(16) 0.069(2) -0.0005(15) 0.0164(15) 0.0195(14)
C232 0.0356(16) 0.069(2) 0.0459(18) 0.0157(15) 0.0124(13) 0.0282(15)
C242 0.0249(13) 0.075(2) 0.0338(15) 0.0137(14) 0.0014(11) 0.0022(13)
C252 0.0267(13) 0.0475(15) 0.0314(14) 0.0069(12) 0.0009(10) 0.0001(11)
C262 0.0264(12) 0.0279(12) 0.0221(12) -0.0026(9) 0.0017(9) 0.0056(10)
C272 0.0434(15) 0.0354(14) 0.0310(14) 0.0012(11) 0.0134(11) 0.0063(12)
C282 0.0568(18) 0.0504(17) 0.0245(14) 0.0003(12) 0.0121(12) 0.0146(14)
C292 0.0531(17) 0.0510(17) 0.0279(14) -0.0137(13) -0.0017(12) 0.0228(14)
C302 0.0429(15) 0.0367(14) 0.0376(15) -0.0139(12) -0.0039(12) 0.0054(12)
C312 0.0295(13) 0.0320(13) 0.0283(13) -0.0036(10) 0.0014(10) 0.0043(10)
C322 0.0205(11) 0.0246(11) 0.0244(12) 0.0057(9) 0.0032(9) 0.0007(9)
C332 0.0243(12) 0.0275(12) 0.0331(14) 0.0022(10) 0.0006(10) 0.0017(10)
C342 0.0331(14) 0.0309(13) 0.0451(16) 0.0013(12) -0.0049(11) -0.0032(11)
C352 0.0206(12) 0.0442(16) 0.0573(19) 0.0114(14) -0.0031(12) -0.0032(11)
C362 0.0220(13) 0.0441(16) 0.0618(19) 0.0007(14) 0.0068(12) 0.0077(11)
C372 0.0276(13) 0.0321(13) 0.0488(17) -0.0031(12) 0.0043(11) 0.0045(11)

loop_
_atom_type_symbol
_atom_type_description
_atom_type_scat_dispersion_real
_atom_type_scat_dispersion_imag
_atom_type_scat_source
C C 0.0033 0.0016 'International Tables Vol C Tables 4.2.6.8 and 6.1.1.4'
H H 0.0000 0.0000 'International Tables Vol C Tables 4.2.6.8 and 6.1.1.4'
Cl Cl 0.1484 0.1585 'International Tables Vol C Tables 4.2.6.8 and 6.1.1.4'
Ni Ni 0.3393 1.1124 'International Tables Vol C Tables 4.2.6.8 and 6.1.1.4'
O O 0.0106 0.0060 'International Tables Vol C Tables 4.2.6.8 and 6.1.1.4'
P P 0.1023 0.0942 'International Tables Vol C Tables 4.2.6.8 and 6.1.1.4'

loop_
_geom_angle_atom_site_label_1
_geom_angle_atom_site_label_2
_geom_angle_atom_site_label_3
_geom_angle
O1 Ni1 C71 38.41(7)
O1 Ni1 Cl1 108.00(5)
C71 Ni1 Cl1 144.63(6)
O1 Ni1 P11 94.66(5)
C71 Ni1 P11 88.30(6)
Cl1 Ni1 P11 109.89(2)
O1 Ni1 P21 118.97(5)
C71 Ni1 P21 85.24(6)
Cl1 Ni1 P21 115.56(2)
P11 Ni1 P21 107.57(2)
C201 P11 C11 108.57(10)
C201 P11 C141 104.05(10)
C11 P11 C141 105.50(10)
C201 P11 Ni1 118.86(7)
C11 P11 Ni1 100.52(7)
C141 P11 Ni1 118.30(7)
C261 P21 C321 104.96(10)
C261 P21 C131 105.82(10)
C321 P21 C131 105.98(10)
C261 P21 Ni1 123.61(7)
C321 P21 Ni1 118.79(7)
C131 P21 Ni1 94.98(7)
C71 O1 Ni1 72.12(11)
C21 C11 C61 120.1(2)
C21 C11 P11 124.93(17)
C61 C11 P11 114.91(16)
C31 C21 C11 119.9(2)
C31 C21 H21 120.1
C11 C21 H21 120.1
C41 C31 C21 120.4(2)
C41 C31 H31 119.8
C21 C31 H31 119.8
C31 C41 C51 120.4(2)
C31 C41 H41 119.8
C51 C41 H41 119.8
C41 C51 C61 120.1(2)
C41 C51 H51 119.9
C61 C51 H51 119.9
C11 C61 C51 118.9(2)
C11 C61 C71 120.14(19)
C51 C61 C71 120.8(2)
O1 C71 C81 117.96(18)
O1 C71 C61 117.49(19)
C81 C71 C61 118.61(18)
O1 C71 Ni1 69.47(11)
C81 C71 Ni1 108.47(14)
C61 C71 Ni1 113.75(14)
C91 C81 C131 119.2(2)
C91 C81 C71 121.4(2)
C131 C81 C71 119.39(18)
C101 C91 C81 120.1(2)
C101 C91 H91 119.9
C81 C91 H91 119.9
C111 C101 C91 120.3(2)
C111 C101 H101 119.8
C91 C101 H101 119.8
C101 C111 C121 120.4(2)
C101 C111 H111 119.8
C121 C111 H111 119.8
C111 C121 C131 119.5(2)
C111 C121 H121 120.3
C131 C121 H121 120.3
C121 C131 C81 120.5(2)
C121 C131 P21 125.74(17)
C81 C131 P21 113.61(16)
C191 C141 C151 118.6(2)
C191 C141 P11 122.75(17)
C151 C141 P11 118.64(18)
C161 C151 C141 120.2(2)
C161 C151 H151 119.9
C141 C151 H151 119.9
C171 C161 C151 120.2(3)
C171 C161 H161 119.9
C151 C161 H161 119.9
C181 C171 C161 120.4(2)
C181 C171 H171 119.8
C161 C171 H171 119.8
C171 C181 C191 119.6(3)
C171 C181 H181 120.2
C191 C181 H181 120.2
C141 C191 C181 121.0(2)
C141 C191 H191 119.5
C181 C191 H191 119.5
C251 C201 C211 119.2(2)
C251 C201 P11 125.80(18)
C211 C201 P11 115.02(18)
C221 C211 C201 120.1(3)
C221 C211 H211 120.0
C201 C211 H211 120.0
C211 C221 C231 120.2(3)
C211 C221 H221 119.9
C231 C221 H221 119.9
C241 C231 C221 119.7(2)
C241 C231 H231 120.1
C221 C231 H231 120.1
C231 C241 C251 120.6(3)
C231 C241 H241 119.7
C251 C241 H241 119.7
C241 C251 C201 120.1(2)
C241 C251 H251 119.9
C201 C251 H251 119.9
C311 C261 C271 118.9(2)
C311 C261 P21 117.83(17)
C271 C261 P21 123.22(16)
C281 C271 C261 120.6(2)
C281 C271 H271 119.7
C261 C271 H271 119.7
C271 C281 C291 119.9(2)
C271 C281 H281 120.0
C291 C281 H281 120.0
C301 C291 C281 120.1(2)
C301 C291 H291 120.0
C281 C291 H291 120.0
C291 C301 C311 120.2(2)
C291 C301 H301 119.9
C311 C301 H301 119.9
C301 C311 C261 120.2(2)
C301 C311 H311 119.9
C261 C311 H311 119.9
C331 C321 C371 119.1(2)
C331 C321 P21 121.03(17)
C371 C321 P21 119.58(17)
C321 C331 C341 119.9(2)
C321 C331 H331 120.1
C341 C331 H331 120.1
C351 C341 C331 120.4(3)
C351 C341 H341 119.8
C331 C341 H341 119.8
C361 C351 C341 120.2(2)
C361 C351 H351 119.9
C341 C351 H351 119.9
C351 C361 C371 120.1(2)
C351 C361 H361 120.0
C371 C361 H361 120.0
C361 C371 C321 120.2(2)
C361 C371 H371 119.9
C321 C371 H371 119.9
O2 Ni2 C72 38.41(7)
O2 Ni2 P12 97.50(5)
C72 Ni2 P12 88.44(7)
O2 Ni2 Cl2 106.25(5)
C72 Ni2 Cl2 143.42(6)
P12 Ni2 Cl2 110.53(2)
O2 Ni2 P22 119.39(5)
C72 Ni2 P22 86.62(6)
P12 Ni2 P22 105.78(2)
Cl2 Ni2 P22 115.75(2)
C12 P12 C202 109.71(10)
C12 P12 C142 102.98(10)
C202 P12 C142 106.32(10)
C12 P12 Ni2 101.20(7)
C202 P12 Ni2 119.82(8)
C142 P12 Ni2 115.35(8)
C262 P22 C322 103.82(10)
C262 P22 C132 107.82(10)
C322 P22 C132 103.04(10)
C262 P22 Ni2 122.74(8)
C322 P22 Ni2 121.95(7)
C132 P22 Ni2 94.27(7)
C72 O2 Ni2 71.90(11)
C22 C12 C62 120.4(2)
C22 C12 P12 124.34(18)
C62 C12 P12 115.19(16)
C32 C22 C12 120.1(2)
C32 C22 H22 120.0
C12 C22 H22 120.0
C42 C32 C22 119.8(2)
C42 C32 H32 120.1
C22 C32 H32 120.1
C32 C42 C52 120.9(2)
C32 C42 H42 119.5
C52 C42 H42 119.5
C42 C52 C62 120.4(2)
C42 C52 H52 119.8
C62 C52 H52 119.8
C52 C62 C12 118.3(2)
C52 C62 C72 121.5(2)
C12 C62 C72 120.04(18)
O2 C72 C82 117.47(18)
O2 C72 C62 116.82(19)
C82 C72 C62 119.17(18)
O2 C72 Ni2 69.69(11)
C82 C72 Ni2 108.21(14)
C62 C72 Ni2 114.54(14)
C92 C82 C132 119.3(2)
C92 C82 C72 121.3(2)
C132 C82 C72 119.41(18)
C102 C92 C82 120.1(2)
C102 C92 H92 120.0
C82 C92 H92 120.0
C112 C102 C92 120.5(2)
C112 C102 H102 119.7
C92 C102 H102 119.7
C102 C112 C122 120.0(2)
C102 C112 H112 120.0
C122 C112 H112 120.0
C112 C122 C132 120.3(2)
C112 C122 H122 119.9
C132 C122 H122 119.9
C122 C132 C82 119.8(2)
C122 C132 P22 126.15(17)
C82 C132 P22 114.06(16)
C192 C142 C152 118.8(2)
C192 C142 P12 124.82(19)
C152 C142 P12 116.33(18)
C162 C152 C142 120.1(3)
C162 C152 H152 120.0
C142 C152 H152 120.0
C172 C162 C152 120.5(3)
C172 C162 H162 119.8
C152 C162 H162 119.8
C182 C172 C162 120.0(3)
C182 C172 H172 120.0
C162 C172 H172 120.0
C172 C182 C192 120.3(3)
C172 C182 H182 119.8
C192 C182 H182 119.8
C142 C192 C182 120.3(3)
C142 C192 H192 119.8
C182 C192 H192 119.8
C252 C202 C212 119.2(2)
C252 C202 P12 124.68(18)
C212 C202 P12 115.95(18)
C222 C212 C202 120.0(3)
C222 C212 H212 120.0
C202 C212 H212 120.0
C232 C222 C212 120.7(3)
C232 C222 H222 119.7
C212 C222 H222 119.7
C222 C232 C242 119.6(2)
C222 C232 H232 120.2
C242 C232 H232 120.2
C232 C242 C252 120.7(3)
C232 C242 H242 119.6
C252 C242 H242 119.6
C202 C252 C242 119.7(3)
C202 C252 H252 120.1
C242 C252 H252 120.1
C312 C262 C272 118.7(2)
C312 C262 P22 118.60(17)
C272 C262 P22 122.69(18)
C282 C272 C262 120.6(2)
C282 C272 H272 119.7
C262 C272 H272 119.7
C292 C282 C272 119.8(3)
C292 C282 H282 120.1
C272 C282 H282 120.1
C282 C292 C302 120.4(2)
C282 C292 H292 119.8
C302 C292 H292 119.8
C292 C302 C312 120.2(3)
C292 C302 H302 119.9
C312 C302 H302 119.9
C302 C312 C262 120.3(2)
C302 C312 H312 119.8
C262 C312 H312 119.8
C332 C322 C372 118.6(2)
C332 C322 P22 120.48(16)
C372 C322 P22 120.83(18)
C342 C332 C322 120.4(2)
C342 C332 H332 119.8
C322 C332 H332 119.8
C352 C342 C332 120.3(2)
C352 C342 H342 119.8
C332 C342 H342 119.8
C362 C352 C342 119.7(2)
C362 C352 H352 120.1
C342 C352 H352 120.1
C352 C362 C372 120.3(2)
C352 C362 H362 119.8
C372 C362 H362 119.8
C362 C372 C322 120.6(2)
C362 C372 H372 119.7
C322 C372 H372 119.7

loop_
_geom_bond_atom_site_label_1
_geom_bond_atom_site_label_2
_geom_bond_distance
Ni1 O1 1.9740(14)
Ni1 C71 2.006(2)
Ni1 Cl1 2.2250(6)
Ni1 P11 2.2364(6)
Ni1 P21 2.2571(6)
P11 C201 1.808(2)
P11 C11 1.811(2)
P11 C141 1.816(2)
P21 C261 1.817(2)
P21 C321 1.818(2)
P21 C131 1.833(2)
O1 C71 1.310(2)
C11 C21 1.396(3)
C11 C61 1.397(3)
C21 C31 1.382(3)
C21 H21 0.9500
C31 C41 1.373(3)
C31 H31 0.9500
C41 C51 1.389(3)
C41 H41 0.9500
C51 C61 1.398(3)
C51 H51 0.9500
C61 C71 1.514(3)
C71 C81 1.504(3)
C81 C91 1.392(3)
C81 C131 1.397(3)
C91 C101 1.385(3)
C91 H91 0.9500
C101 C111 1.384(4)
C101 H101 0.9500
C111 C121 1.385(3)
C111 H111 0.9500
C121 C131 1.392(3)
C121 H121 0.9500
C141 C191 1.385(3)
C141 C151 1.387(3)
C151 C161 1.383(4)
C151 H151 0.9500
C161 C171 1.378(4)
C161 H161 0.9500
C171 C181 1.365(4)
C171 H171 0.9500
C181 C191 1.387(3)
C181 H181 0.9500
C191 H191 0.9500
C201 C251 1.390(3)
C201 C211 1.395(3)
C211 C221 1.385(3)
C211 H211 0.9500
C221 C231 1.389(4)
C221 H221 0.9500
C231 C241 1.371(4)
C231 H231 0.9500
C241 C251 1.387(3)
C241 H241 0.9500
C251 H251 0.9500
C261 C311 1.391(3)
C261 C271 1.394(3)
C271 C281 1.380(3)
C271 H271 0.9500
C281 C291 1.383(3)
C281 H281 0.9500
C291 C301 1.382(3)
C291 H291 0.9500
C301 C311 1.384(3)
C301 H301 0.9500
C311 H311 0.9500
C321 C331 1.387(3)
C321 C371 1.394(3)
C331 C341 1.388(3)
C331 H331 0.9500
C341 C351 1.378(4)
C341 H341 0.9500
C351 C361 1.367(4)
C351 H351 0.9500
C361 C371 1.390(3)
C361 H361 0.9500
C371 H371 0.9500
Ni2 O2 1.9787(14)
Ni2 C72 2.005(2)
Ni2 P12 2.2189(6)
Ni2 Cl2 2.2317(6)
Ni2 P22 2.2403(6)
P12 C12 1.805(2)
P12 C202 1.808(2)
P12 C142 1.814(2)
P22 C262 1.820(2)
P22 C322 1.827(2)
P22 C132 1.830(2)
O2 C72 1.311(2)
C12 C22 1.395(3)
C12 C62 1.403(3)
C22 C32 1.382(3)
C22 H22 0.9500
C32 C42 1.373(4)
C32 H32 0.9500
C42 C52 1.384(3)
C42 H42 0.9500
C52 C62 1.397(3)
C52 H52 0.9500
C62 C72 1.517(3)
C72 C82 1.515(3)
C82 C92 1.399(3)
C82 C132 1.404(3)
C92 C102 1.382(3)
C92 H92 0.9500
C102 C112 1.382(3)
C102 H102 0.9500
C112 C122 1.387(3)
C112 H112 0.9500
C122 C132 1.388(3)
C122 H122 0.9500
C142 C192 1.379(3)
C142 C152 1.385(3)
C152 C162 1.382(4)
C152 H152 0.9500
C162 C172 1.366(4)
C162 H162 0.9500
C172 C182 1.360(4)
C172 H172 0.9500
C182 C192 1.386(4)
C182 H182 0.9500
C192 H192 0.9500
C202 C252 1.382(3)
C202 C212 1.392(3)
C212 C222 1.382(3)
C212 H212 0.9500
C222 C232 1.368(4)
C222 H222 0.9500
C232 C242 1.371(4)
C232 H232 0.9500
C242 C252 1.390(3)
C242 H242 0.9500
C252 H252 0.9500
C262 C312 1.387(3)
C262 C272 1.394(3)
C272 C282 1.388(3)
C272 H272 0.9500
C282 C292 1.373(4)
C282 H282 0.9500
C292 C302 1.375(4)
C292 H292 0.9500
C302 C312 1.387(3)
C302 H302 0.9500
C312 H312 0.9500
C322 C332 1.388(3)
C322 C372 1.389(3)
C332 C342 1.385(3)
C332 H332 0.9500
C342 C352 1.380(3)
C342 H342 0.9500
C352 C362 1.369(4)
C352 H352 0.9500
C362 C372 1.385(3)
C362 H362 0.9500
C372 H372 0.9500

loop_
_geom_torsion_atom_site_label_1
_geom_torsion_atom_site_label_2
_geom_torsion_atom_site_label_3
_geom_torsion_atom_site_label_4
_geom_torsion
C201 P11 C11 C21 54.3(2)
C141 P11 C11 C21 -56.7(2)
Ni1 P11 C11 C21 179.79(18)
C201 P11 C11 C61 -122.25(17)
C141 P11 C11 C61 126.71(17)
Ni1 P11 C11 C61 3.21(17)
C61 C11 C21 C31 3.7(3)
P11 C11 C21 C31 -172.68(18)
C11 C21 C31 C41 0.7(4)
C21 C31 C41 C51 -2.9(4)
C31 C41 C51 C61 0.7(4)
C21 C11 C61 C51 -5.8(3)
P11 C11 C61 C51 170.93(17)
C21 C11 C61 C71 169.41(19)
P11 C11 C61 C71 -13.8(3)
C41 C51 C61 C11 3.7(3)
C41 C51 C61 C71 -171.6(2)
Ni1 O1 C71 C81 -100.61(17)
Ni1 O1 C71 C61 106.85(17)
C11 C61 C71 O1 -59.8(3)
C51 C61 C71 O1 115.4(2)
C11 C61 C71 C81 147.9(2)
C51 C61 C71 C81 -37.0(3)
C11 C61 C71 Ni1 18.5(3)
C51 C61 C71 Ni1 -166.34(17)
O1 C71 C81 C91 -69.5(3)
C61 C71 C81 C91 82.7(3)
Ni1 C71 C81 C91 -145.55(18)
O1 C71 C81 C131 108.4(2)
C61 C71 C81 C131 -99.4(2)
Ni1 C71 C81 C131 32.3(2)
C131 C81 C91 C101 -1.0(3)
C71 C81 C91 C101 176.9(2)
C81 C91 C101 C111 0.3(4)
C91 C101 C111 C121 0.6(4)
C101 C111 C121 C131 -0.7(4)
C111 C121 C131 C81 0.0(3)
C111 C121 C131 P21 -175.57(18)
C91 C81 C131 C121 0.8(3)
C71 C81 C131 C121 -177.1(2)
C91 C81 C131 P21 176.92(16)
C71 C81 C131 P21 -1.0(2)
C261 P21 C131 C121 23.3(2)
C321 P21 C131 C121 -87.8(2)
Ni1 P21 C131 C121 150.31(19)
C261 P21 C131 C81 -152.59(15)
C321 P21 C131 C81 96.29(17)
Ni1 P21 C131 C81 -25.57(15)
C201 P11 C141 C191 -17.2(2)
C11 P11 C141 C191 97.0(2)
Ni1 P11 C141 C191 -151.58(17)
C201 P11 C141 C151 162.67(18)
C11 P11 C141 C151 -83.12(19)
Ni1 P11 C141 C151 28.3(2)
C191 C141 C151 C161 -1.7(4)
P11 C141 C151 C161 178.5(2)
C141 C151 C161 C171 0.6(4)
C151 C161 C171 C181 0.7(4)
C161 C171 C181 C191 -0.9(4)
C151 C141 C191 C181 1.5(4)
P11 C141 C191 C181 -178.6(2)
C171 C181 C191 C141 -0.2(4)
C11 P11 C201 C251 -13.6(2)
C141 P11 C201 C251 98.4(2)
Ni1 P11 C201 C251 -127.52(19)
C11 P11 C201 C211 164.89(17)
C141 P11 C201 C211 -83.10(19)
Ni1 P11 C201 C211 51.00(19)
C251 C201 C211 C221 -0.6(4)
P11 C201 C211 C221 -179.2(2)
C201 C211 C221 C231 -0.4(4)
C211 C221 C231 C241 0.7(4)
C221 C231 C241 C251 0.1(4)
C231 C241 C251 C201 -1.2(4)
C211 C201 C251 C241 1.4(3)
P11 C201 C251 C241 179.88(18)
C321 P21 C261 C311 -159.28(17)
C131 P21 C261 C311 88.89(18)
Ni1 P21 C261 C311 -18.4(2)
C321 P21 C261 C271 20.8(2)
C131 P21 C261 C271 -91.0(2)
Ni1 P21 C261 C271 161.75(15)
C311 C261 C271 C281 0.8(3)
P21 C261 C271 C281 -179.28(18)
C261 C271 C281 C291 -1.7(4)
C271 C281 C291 C301 1.3(4)
C281 C291 C301 C311 0.0(4)
C291 C301 C311 C261 -0.9(4)
C271 C261 C311 C301 0.5(3)
P21 C261 C311 C301 -179.43(18)
C261 P21 C321 C331 -132.56(19)
C131 P21 C321 C331 -20.8(2)
Ni1 P21 C321 C331 84.26(19)
C261 P21 C321 C371 53.1(2)
C131 P21 C321 C371 164.85(18)
Ni1 P21 C321 C371 -90.05(18)
C371 C321 C331 C341 0.6(4)
P21 C321 C331 C341 -173.7(2)
C321 C331 C341 C351 -0.3(4)
C331 C341 C351 C361 -0.1(4)
C341 C351 C361 C371 0.0(4)
C351 C361 C371 C321 0.4(4)
C331 C321 C371 C361 -0.7(3)
P21 C321 C371 C361 173.71(18)
C202 P12 C12 C22 55.6(2)
C142 P12 C12 C22 -57.3(2)
Ni2 P12 C12 C22 -176.83(18)
C202 P12 C12 C62 -128.06(17)
C142 P12 C12 C62 119.06(17)
Ni2 P12 C12 C62 -0.51(17)
C62 C12 C22 C32 2.6(3)
P12 C12 C22 C32 178.72(19)
C12 C22 C32 C42 -0.1(4)
C22 C32 C42 C52 -1.3(4)
C32 C42 C52 C62 0.2(4)
C42 C52 C62 C12 2.2(3)
C42 C52 C62 C72 -172.8(2)
C22 C12 C62 C52 -3.6(3)
P12 C12 C62 C52 179.93(17)
C22 C12 C62 C72 171.5(2)
P12 C12 C62 C72 -5.0(3)
Ni2 O2 C72 C82 -100.55(18)
Ni2 O2 C72 C62 108.01(17)
C52 C62 C72 O2 105.0(2)
C12 C62 C72 O2 -69.9(3)
C52 C62 C72 C82 -45.9(3)
C12 C62 C72 C82 139.2(2)
C52 C62 C72 Ni2 -176.36(17)
C12 C62 C72 Ni2 8.7(3)
O2 C72 C82 C92 -75.0(3)
C62 C72 C82 C92 75.8(3)
Ni2 C72 C82 C92 -151.03(17)
O2 C72 C82 C132 102.9(2)
C62 C72 C82 C132 -106.4(2)
Ni2 C72 C82 C132 26.8(2)
C132 C82 C92 C102 1.8(3)
C72 C82 C92 C102 179.6(2)
C82 C92 C102 C112 -2.7(4)
C92 C102 C112 C122 0.4(4)
C102 C112 C122 C132 2.8(4)
C112 C122 C132 C82 -3.7(3)
C112 C122 C132 P22 175.02(17)
C92 C82 C132 C122 1.4(3)
C72 C82 C132 C122 -176.5(2)
C92 C82 C132 P22 -177.47(16)
C72 C82 C132 P22 4.6(3)
C262 P22 C132 C122 26.1(2)
C322 P22 C132 C122 -83.3(2)
Ni2 P22 C132 C122 152.47(19)
C262 P22 C132 C82 -155.17(16)
C322 P22 C132 C82 95.44(17)
Ni2 P22 C132 C82 -28.76(16)
C12 P12 C142 C192 107.8(2)
C202 P12 C142 C192 -7.5(2)
Ni2 P12 C142 C192 -142.9(2)
C12 P12 C142 C152 -70.0(2)
C202 P12 C142 C152 174.61(19)
Ni2 P12 C142 C152 39.2(2)
C192 C142 C152 C162 -1.1(4)
P12 C142 C152 C162 176.9(2)
C142 C152 C162 C172 0.0(5)
C152 C162 C172 C182 0.9(5)
C162 C172 C182 C192 -0.7(5)
C152 C142 C192 C182 1.4(4)
P12 C142 C192 C182 -176.4(2)
C172 C182 C192 C142 -0.5(5)
C12 P12 C202 C252 4.8(2)
C142 P12 C202 C252 115.5(2)
Ni2 P12 C202 C252 -111.5(2)
C12 P12 C202 C212 179.74(19)
C142 P12 C202 C212 -69.6(2)
Ni2 P12 C202 C212 63.4(2)
C252 C202 C212 C222 -1.5(4)
P12 C202 C212 C222 -176.7(2)
C202 C212 C222 C232 1.4(5)
C212 C222 C232 C242 -0.1(5)
C222 C232 C242 C252 -1.1(4)
C212 C202 C252 C242 0.3(4)
P12 C202 C252 C242 175.06(19)
C232 C242 C252 C202 1.0(4)
C322 P22 C262 C312 -135.56(18)
C132 P22 C262 C312 115.58(18)
Ni2 P22 C262 C312 8.1(2)
C322 P22 C262 C272 43.5(2)
C132 P22 C262 C272 -65.4(2)
Ni2 P22 C262 C272 -172.81(16)
C312 C262 C272 C282 -2.1(4)
P22 C262 C272 C282 178.86(19)
C262 C272 C282 C292 1.5(4)
C272 C282 C292 C302 0.1(4)
C282 C292 C302 C312 -1.0(4)
C292 C302 C312 C262 0.4(4)
C272 C262 C312 C302 1.2(3)
P22 C262 C312 C302 -179.76(18)
C262 P22 C322 C332 -147.87(19)
C132 P22 C322 C332 -35.5(2)
Ni2 P22 C322 C332 68.1(2)
C262 P22 C322 C372 36.1(2)
C132 P22 C322 C372 148.5(2)
Ni2 P22 C322 C372 -107.92(19)
C372 C322 C332 C342 -0.8(3)
P22 C322 C332 C342 -176.82(18)
C322 C332 C342 C352 -0.3(4)
C332 C342 C352 C362 0.7(4)
C342 C352 C362 C372 0.0(4)
C352 C362 C372 C322 -1.1(4)
C332 C322 C372 C362 1.4(4)
P22 C322 C372 C362 177.5(2)
